data_9005003
loop_
_publ_author_name
'Dal Negro, A.'
'Manoli, S.'
'Secco, L.'
'Piccirillo, E. M.'

_publ_section_title
;
 Megacrystic clinopyroxenes from Victoria (Australia):
 Crystal chemical comparisons of pyroxenes from high and low pressure regimes
 Sample: Me-8
;
_journal_name_full 'European Journal of Mineralogy'
_journal_page_first 105
_journal_page_last 121
_journal_paper_doi 10.1127/ejm/01/1/0105
_journal_volume 1
_journal_year 1989
_chemical_compound_source 'Victoria, Australia'
_chemical_formula_sum 'Al0.301 Ca0.708 Cr0.001 Fe0.235 Mg0.696 Mn0.002 Na0.173 O6 Si1.847 Ti0.037'
_chemical_name_mineral Diopside
_space_group_IT_number 15
_symmetry_space_group_name_Hall '-C 2yc'
_symmetry_space_group_name_H-M 'C 1 2/c 1'
_cell_angle_alpha 90
_cell_angle_beta 106.40
_cell_angle_gamma 90
_cell_length_a 9.705
_cell_length_b 8.862
_cell_length_c 5.273
_cell_formula_units_Z 4
_cell_volume 435.057
_database_code_amcsd 0006348
_exptl_crystal_density_diffrn 3.364
_cod_original_formula_sum 'Ca.708 Na.173 Fe.235 Mg.696 Mn.002 Al.301 Ti.037 Cr.001 Si1.847 O6'
_cod_database_code 9005003

loop_
_space_group_symop_operation_xyz
x,y,z
1/2+x,1/2+y,z
x,-y,1/2+z
1/2+x,1/2-y,1/2+z
-x,y,1/2-z
1/2-x,1/2+y,1/2-z
-x,-y,-z
1/2-x,1/2-y,-z

loop_
_atom_site_label
_atom_site_fract_x
_atom_site_fract_y
_atom_site_fract_z
_atom_site_occupancy
_atom_site_U_iso_or_equiv
CaM2 0.00000 0.29960 0.25000 0.70800 0.01305
NaM2 0.00000 0.29960 0.25000 0.17300 0.01305
FeM2 0.00000 0.29960 0.25000 0.10000 0.01305
MgM2 0.00000 0.29960 0.25000 0.01700 0.01305
MnM2 0.00000 0.29960 0.25000 0.00200 0.01305
AlM1 0.00000 0.90600 0.25000 0.14800 0.00684
FeM1 0.00000 0.90600 0.25000 0.13500 0.00684
MgM1 0.00000 0.90600 0.25000 0.67900 0.00684
TiM1 0.00000 0.90600 0.25000 0.03700 0.00684
CrM1 0.00000 0.90600 0.25000 0.00100 0.00684
SiT 0.28820 0.09270 0.23060 0.92350 0.00798
AlT 0.28820 0.09270 0.23060 0.07650 0.00798
O1 0.11430 0.08550 0.13900 1.00000 0.01077
O2 0.36260 0.25290 0.31950 1.00000 0.01355
O3 0.35180 0.01740 -0.00260 1.00000 0.01102

loop_
_cod_related_entry_id
_cod_related_entry_database
_cod_related_entry_code
1 AMCSD 0006348
